data_7127929
loop_
_publ_author_name
'Denker, Lars'
'Trzaskowski, Bartosz'
'Frank, Ren\'e'

_publ_section_title
;
 &quot;Give me five&quot; - an amino imidazoline-2-imine ligand stabilises
 the first neutral five-membered cyclic triel(I) carbenoides.
;
_journal_issue 22
_journal_name_full 'Chemical communications (Cambridge, England)'
_journal_page_first 2816
_journal_page_last 2819
_journal_paper_doi 10.1039/d1cc00010a
_journal_volume 57
_journal_year 2021
_chemical_formula_sum 'C29 H41 N4 Tl'
_chemical_formula_weight 650.03
_space_group_crystal_system monoclinic
_space_group_IT_number 14
_space_group_name_Hall '-P 2yn'
_space_group_name_H-M_alt 'P 1 21/n 1'
_atom_sites_solution_hydrogens geom
_atom_sites_solution_primary direct
_audit_creation_method SHELXL-2018/3
_audit_update_record
;
2021-02-01 deposited with the CCDC.	2021-02-09 downloaded from the CCDC.
;
_cell_angle_alpha 90
_cell_angle_beta 107.6300(10)
_cell_angle_gamma 90
_cell_formula_units_Z 4
_cell_length_a 17.04920(10)
_cell_length_b 9.38140(10)
_cell_length_c 18.44040(10)
_cell_measurement_reflns_used 177122
_cell_measurement_temperature 101(2)
_cell_measurement_theta_max 34.2320
_cell_measurement_theta_min 2.5700
_cell_volume 2810.93(4)
_computing_cell_refinement 'CrysAlisPro 1.171.40.59a (Rigaku OD, 2019)'
_computing_data_collection 'CrysAlisPro 1.171.40.59a (Rigaku OD, 2019)'
_computing_data_reduction 'CrysAlisPro 1.171.40.59a (Rigaku OD, 2019)'
_computing_molecular_graphics 'Mercury 3.10, distributed by CCDC'
_computing_publication_material 'OLEX2 v1.2 (O. V. Dolomanov et al., J. Appl. Cryst., 2009, 42, 339-341)'
_computing_structure_refinement 'SHELXL-2017/1 (G. M. Sheldrick, Acta Cryst., 2008, A64, 112-122)'
_computing_structure_solution 'SHELXT-2014/5 (G. M. Sheldrick, Acta Cryst., 2015, A71, 3-8)'
_diffrn_ambient_temperature 101(2)
_diffrn_detector_area_resol_mean 10.0000
_diffrn_measured_fraction_theta_full 0.999
_diffrn_measured_fraction_theta_max 0.947
_diffrn_measurement_device_type 'XtaLAB Synergy, Single source at offset/far, HyPix'
_diffrn_measurement_method '\w scans'
_diffrn_radiation_type MoK\a
_diffrn_radiation_wavelength 0.71073
_diffrn_reflns_av_R_equivalents 0.0781
_diffrn_reflns_av_unetI/netI 0.0266
_diffrn_reflns_Laue_measured_fraction_full 0.999
_diffrn_reflns_Laue_measured_fraction_max 0.947
_diffrn_reflns_limit_h_max 25
_diffrn_reflns_limit_h_min -26
_diffrn_reflns_limit_k_max 14
_diffrn_reflns_limit_k_min -14
_diffrn_reflns_limit_l_max 28
_diffrn_reflns_limit_l_min -28
_diffrn_reflns_number 524932
_diffrn_reflns_point_group_measured_fraction_full 0.999
_diffrn_reflns_point_group_measured_fraction_max 0.947
_diffrn_reflns_theta_full 25.242
_diffrn_reflns_theta_max 34.277
_diffrn_reflns_theta_min 2.461
_diffrn_source 'micro-focus sealed X-ray tube'
_exptl_absorpt_coefficient_mu 5.769
_exptl_absorpt_correction_T_max 1.000
_exptl_absorpt_correction_T_min 0.563
_exptl_absorpt_correction_type multi-scan
_exptl_absorpt_process_details
;
CrysAlisPro 1.171.40.35a (Rigaku Oxford Diffraction, 2018)
Numerical absorption correction based on gaussian integration over
			a multifaceted crystal model
Empirical absorption correction using spherical harmonics,
 implemented in SCALE3 ABSPACK scaling algorithm.
;
_exptl_crystal_colour 'clear dark red'
_exptl_crystal_density_diffrn 1.536
_exptl_crystal_description block
_exptl_crystal_F_000 1296
_exptl_crystal_size_max 0.209
_exptl_crystal_size_mid 0.132
_exptl_crystal_size_min 0.056
_refine_diff_density_max 1.278
_refine_diff_density_min -1.164
_refine_diff_density_rms 0.124
_refine_ls_extinction_method none
_refine_ls_goodness_of_fit_ref 1.093
_refine_ls_hydrogen_treatment constr
_refine_ls_matrix_type full
_refine_ls_number_parameters 317
_refine_ls_number_reflns 11092
_refine_ls_number_restraints 0
_refine_ls_restrained_S_all 1.093
_refine_ls_R_factor_all 0.0433
_refine_ls_R_factor_gt 0.0301
_refine_ls_shift/su_max 0.003
_refine_ls_shift/su_mean 0.000
_refine_ls_structure_factor_coef Fsqd
_refine_ls_weighting_details 'w=1/[\s^2^(Fo^2^)+(0.0229P)^2^+3.8539P] where P=(Fo^2^+2Fc^2^)/3'
_refine_ls_weighting_scheme calc
_refine_ls_wR_factor_gt 0.0561
_refine_ls_wR_factor_ref 0.0585
_reflns_Friedel_coverage 0.000
_reflns_number_gt 9587
_reflns_number_total 11092
_reflns_threshold_expression 'I > 2\s(I)'
_cod_data_source_file d1cc00010a2.cif
_cod_data_source_block wit_rf75rf
_cod_depositor_comments 'Adding full bibliography for 7127923--7127929.cif.'
_cod_original_sg_symbol_H-M 'P 21/n'
_cod_database_code 7127929
_shelx_shelxl_version_number 2018/3
_shelx_space_group_comment
;
The symmetry employed for this shelxl refinement is uniquely defined
by the following loop, which should always be used as a source of
symmetry information in preference to the above space-group names.
They are only intended as comments.
;

loop_
_space_group_symop_operation_xyz
'x, y, z'
'-x+1/2, y+1/2, -z+1/2'
'-x, -y, -z'
'x-1/2, -y-1/2, z-1/2'

loop_
_atom_site_label
_atom_site_type_symbol
_atom_site_fract_x
_atom_site_fract_y
_atom_site_fract_z
_atom_site_U_iso_or_equiv
_atom_site_adp_type
_atom_site_occupancy
_atom_site_site_symmetry_order
_atom_site_calc_flag
_atom_site_refinement_flags_posn
_atom_site_refinement_flags_adp
_atom_site_refinement_flags_occupancy
_atom_site_disorder_assembly
_atom_site_disorder_group
Tl1 Tl 0.52894(2) 0.58691(2) 0.15698(2) 0.01996(3) Uani 1 1 d . . . . .
N2 N 0.74725(10) 0.57860(17) 0.31405(9) 0.0129(3) Uani 1 1 d . . . . .
N3 N 0.67420(10) 0.64003(18) 0.38842(9) 0.0143(3) Uani 1 1 d . . . . .
N1 N 0.61102(10) 0.48614(18) 0.27917(9) 0.0130(3) Uani 1 1 d . . . . .
N4 N 0.45396(10) 0.42006(18) 0.19559(9) 0.0137(3) Uani 1 1 d . . . . .
C4 C 0.76967(12) 0.5001(2) 0.25391(11) 0.0149(3) Uani 1 1 d . . . . .
H4 H 0.727380 0.426938 0.234925 0.018 Uiso 1 1 calc R U . . .
C12 C 0.56788(11) 0.38518(19) 0.30898(11) 0.0115(3) Uani 1 1 d . . . . .
C2 C 0.79537(12) 0.6723(2) 0.36868(11) 0.0155(3) Uani 1 1 d . . . . .
C23 C 0.32024(12) 0.5247(2) 0.18687(11) 0.0148(3) Uani 1 1 d . . . . .
C1 C 0.67285(11) 0.56019(19) 0.32598(11) 0.0120(3) Uani 1 1 d . . . . .
C17 C 0.48615(11) 0.3507(2) 0.26385(11) 0.0119(3) Uani 1 1 d . . . . .
C18 C 0.36755(11) 0.4222(2) 0.16251(10) 0.0127(3) Uani 1 1 d . . . . .
C20 C 0.24467(12) 0.3383(2) 0.06811(11) 0.0165(4) Uani 1 1 d . . . . .
H20 H 0.219010 0.276773 0.028502 0.020 Uiso 1 1 calc R U . . .
C24 C 0.38029(12) 0.2162(2) 0.07778(12) 0.0172(4) Uani 1 1 d . . . . .
H24 H 0.431847 0.203923 0.119080 0.021 Uiso 1 1 calc R U . . .
C19 C 0.32932(12) 0.3271(2) 0.10319(11) 0.0136(3) Uani 1 1 d . . . . .
C13 C 0.60173(12) 0.3152(2) 0.37817(11) 0.0158(3) Uani 1 1 d . . . . .
H13 H 0.655134 0.337208 0.407395 0.019 Uiso 1 1 calc R U . . .
C9 C 0.59960(13) 0.6637(2) 0.41215(12) 0.0179(4) Uani 1 1 d . . . . .
H9 H 0.557457 0.598255 0.382025 0.022 Uiso 1 1 calc R U . . .
C22 C 0.23578(12) 0.5318(2) 0.15030(12) 0.0168(4) Uani 1 1 d . . . . .
H22 H 0.204279 0.599325 0.165803 0.020 Uiso 1 1 calc R U . . .
C27 C 0.35992(13) 0.6264(2) 0.25188(12) 0.0182(4) Uani 1 1 d . . . . .
H27 H 0.419590 0.612308 0.265695 0.022 Uiso 1 1 calc R U . . .
C3 C 0.75040(13) 0.7097(2) 0.41507(12) 0.0164(4) Uani 1 1 d . . . . .
C16 C 0.44309(12) 0.2470(2) 0.29170(12) 0.0173(4) Uani 1 1 d . . . . .
H16 H 0.389810 0.222898 0.263025 0.021 Uiso 1 1 calc R U . . .
C21 C 0.19807(12) 0.4400(2) 0.09137(12) 0.0177(4) Uani 1 1 d . . . . .
H21 H 0.141714 0.446307 0.067381 0.021 Uiso 1 1 calc R U . . .
C7 C 0.88121(13) 0.7151(3) 0.37350(14) 0.0234(4) Uani 1 1 d . . . . .
H7A H 0.917864 0.636746 0.392583 0.035 Uiso 1 1 calc R U . . .
H7B H 0.897425 0.795086 0.407204 0.035 Uiso 1 1 calc R U . . .
H7C H 0.883494 0.740977 0.323813 0.035 Uiso 1 1 calc R U . . .
C15 C 0.47830(13) 0.1798(2) 0.36105(13) 0.0205(4) Uani 1 1 d . . . . .
H15 H 0.448426 0.111987 0.378384 0.025 Uiso 1 1 calc R U . . .
C5 C 0.76731(15) 0.5958(3) 0.18685(13) 0.0241(4) Uani 1 1 d . . . . .
H5A H 0.714134 0.639828 0.168321 0.036 Uiso 1 1 calc R U . . .
H5B H 0.777536 0.539927 0.147047 0.036 Uiso 1 1 calc R U . . .
H5C H 0.808781 0.668209 0.202808 0.036 Uiso 1 1 calc R U . . .
C6 C 0.85181(14) 0.4219(2) 0.28432(15) 0.0247(4) Uani 1 1 d . . . . .
H6A H 0.896179 0.488098 0.289858 0.037 Uiso 1 1 calc R U . . .
H6B H 0.855120 0.348062 0.249327 0.037 Uiso 1 1 calc R U . . .
H6C H 0.855697 0.380450 0.332888 0.037 Uiso 1 1 calc R U . . .
C14 C 0.55784(13) 0.2134(2) 0.40456(12) 0.0195(4) Uani 1 1 d . . . . .
H14 H 0.581544 0.168309 0.450948 0.023 Uiso 1 1 calc R U . . .
C8 C 0.77634(16) 0.8008(3) 0.48484(14) 0.0258(5) Uani 1 1 d . . . . .
H8A H 0.735968 0.873820 0.481518 0.039 Uiso 1 1 calc R U . . .
H8B H 0.828530 0.843995 0.488860 0.039 Uiso 1 1 calc R U . . .
H8C H 0.781185 0.742975 0.528947 0.039 Uiso 1 1 calc R U . . .
C10 C 0.56580(16) 0.8139(3) 0.39270(16) 0.0286(5) Uani 1 1 d . . . . .
H10A H 0.604987 0.881857 0.421634 0.043 Uiso 1 1 calc R U . . .
H10B H 0.515119 0.823321 0.404838 0.043 Uiso 1 1 calc R U . . .
H10C H 0.555983 0.831165 0.339373 0.043 Uiso 1 1 calc R U . . .
C11 C 0.61333(17) 0.6255(3) 0.49565(14) 0.0298(5) Uani 1 1 d . . . . .
H11A H 0.638828 0.533382 0.505991 0.045 Uiso 1 1 calc R U . . .
H11B H 0.561379 0.623560 0.505877 0.045 Uiso 1 1 calc R U . . .
H11C H 0.648415 0.695473 0.527539 0.045 Uiso 1 1 calc R U . . .
C25 C 0.40197(18) 0.2694(3) 0.00846(15) 0.0346(6) Uani 1 1 d . . . . .
H25A H 0.352451 0.282838 -0.032956 0.052 Uiso 1 1 calc R U . . .
H25B H 0.436308 0.200519 -0.005773 0.052 Uiso 1 1 calc R U . . .
H25C H 0.430872 0.358305 0.020284 0.052 Uiso 1 1 calc R U . . .
C29 C 0.3335(2) 0.5908(3) 0.32197(14) 0.0339(6) Uani 1 1 d . . . . .
H29A H 0.275366 0.606355 0.310716 0.051 Uiso 1 1 calc R U . . .
H29B H 0.362591 0.650914 0.363539 0.051 Uiso 1 1 calc R U . . .
H29C H 0.345896 0.492785 0.335646 0.051 Uiso 1 1 calc R U . . .
C28 C 0.3427(2) 0.7814(3) 0.22872(16) 0.0354(6) Uani 1 1 d . . . . .
H28A H 0.360322 0.800626 0.184951 0.053 Uiso 1 1 calc R U . . .
H28B H 0.372101 0.841901 0.269972 0.053 Uiso 1 1 calc R U . . .
H28C H 0.284725 0.799543 0.216601 0.053 Uiso 1 1 calc R U . . .
C26 C 0.33836(19) 0.0704(3) 0.0615(2) 0.0388(7) Uani 1 1 d . . . . .
H26A H 0.327265 0.036071 0.106449 0.058 Uiso 1 1 calc R U . . .
H26B H 0.373895 0.004554 0.046829 0.058 Uiso 1 1 calc R U . . .
H26C H 0.287602 0.079225 0.021020 0.058 Uiso 1 1 calc R U . . .

loop_
_atom_site_aniso_label
_atom_site_aniso_U_11
_atom_site_aniso_U_22
_atom_site_aniso_U_33
_atom_site_aniso_U_23
_atom_site_aniso_U_13
_atom_site_aniso_U_12
Tl1 0.01767(4) 0.02446(4) 0.01652(4) 0.00590(3) 0.00332(3) -0.00677(3)
N2 0.0108(6) 0.0138(7) 0.0148(7) -0.0008(6) 0.0050(5) -0.0019(6)
N3 0.0145(7) 0.0146(7) 0.0147(7) -0.0018(6) 0.0056(6) -0.0014(6)
N1 0.0102(7) 0.0168(8) 0.0120(7) 0.0005(6) 0.0036(5) -0.0041(6)
N4 0.0102(6) 0.0173(7) 0.0132(7) 0.0025(6) 0.0029(5) -0.0018(6)
C4 0.0150(8) 0.0148(8) 0.0167(8) -0.0015(7) 0.0076(7) -0.0014(7)
C12 0.0097(7) 0.0120(8) 0.0133(8) -0.0002(6) 0.0041(6) 0.0003(6)
C2 0.0135(8) 0.0137(8) 0.0171(8) -0.0011(7) 0.0014(7) -0.0039(7)
C23 0.0148(8) 0.0174(9) 0.0127(8) 0.0010(7) 0.0049(7) 0.0004(7)
C1 0.0119(7) 0.0114(8) 0.0135(8) 0.0009(6) 0.0050(6) -0.0011(6)
C17 0.0096(7) 0.0122(8) 0.0139(8) 0.0005(6) 0.0037(6) 0.0001(6)
C18 0.0114(7) 0.0155(8) 0.0115(7) 0.0039(6) 0.0040(6) -0.0001(6)
C20 0.0136(8) 0.0198(9) 0.0141(8) -0.0014(7) 0.0013(7) 0.0006(7)
C24 0.0141(8) 0.0196(9) 0.0172(9) -0.0026(7) 0.0037(7) 0.0021(7)
C19 0.0126(8) 0.0147(8) 0.0131(8) 0.0021(6) 0.0034(6) 0.0015(6)
C13 0.0102(8) 0.0182(9) 0.0171(9) 0.0025(7) 0.0011(7) -0.0002(7)
C9 0.0182(9) 0.0188(9) 0.0204(9) -0.0019(7) 0.0112(8) 0.0015(7)
C22 0.0148(8) 0.0199(9) 0.0164(9) 0.0010(7) 0.0058(7) 0.0049(7)
C27 0.0182(9) 0.0201(9) 0.0159(9) -0.0036(7) 0.0047(7) 0.0011(7)
C3 0.0182(9) 0.0129(8) 0.0165(8) -0.0023(7) 0.0030(7) -0.0029(7)
C16 0.0111(8) 0.0192(9) 0.0196(9) 0.0052(7) 0.0018(7) -0.0035(7)
C21 0.0117(8) 0.0236(10) 0.0165(8) 0.0000(7) 0.0023(7) 0.0025(7)
C7 0.0151(9) 0.0238(10) 0.0288(11) -0.0015(8) 0.0030(8) -0.0068(8)
C15 0.0143(9) 0.0213(10) 0.0240(10) 0.0102(8) 0.0032(8) -0.0035(7)
C5 0.0282(11) 0.0270(11) 0.0202(10) 0.0029(8) 0.0119(8) -0.0002(9)
C6 0.0209(10) 0.0223(10) 0.0329(12) -0.0019(9) 0.0108(9) 0.0055(8)
C14 0.0161(9) 0.0208(10) 0.0185(9) 0.0088(7) 0.0007(7) -0.0010(7)
C8 0.0302(12) 0.0235(11) 0.0219(10) -0.0083(8) 0.0052(9) -0.0059(9)
C10 0.0291(12) 0.0212(11) 0.0396(14) 0.0017(10) 0.0167(11) 0.0081(9)
C11 0.0357(13) 0.0371(13) 0.0219(11) 0.0018(10) 0.0166(10) 0.0036(11)
C25 0.0387(14) 0.0449(16) 0.0251(11) 0.0036(11) 0.0169(11) 0.0134(12)
C29 0.0500(16) 0.0356(14) 0.0181(10) -0.0077(10) 0.0133(11) -0.0059(12)
C28 0.0514(17) 0.0196(11) 0.0288(12) -0.0032(9) 0.0024(12) -0.0020(11)
C26 0.0350(14) 0.0217(12) 0.064(2) -0.0095(12) 0.0210(14) 0.0010(10)

loop_
_atom_type_symbol
_atom_type_description
_atom_type_scat_dispersion_real
_atom_type_scat_dispersion_imag
_atom_type_scat_source
C C 0.0033 0.0016 'International Tables Vol C Tables 4.2.6.8 and 6.1.1.4'
H H 0.0000 0.0000 'International Tables Vol C Tables 4.2.6.8 and 6.1.1.4'
N N 0.0061 0.0033 'International Tables Vol C Tables 4.2.6.8 and 6.1.1.4'
Tl Tl -2.8358 9.6688 'International Tables Vol C Tables 4.2.6.8 and 6.1.1.4'

loop_
_geom_angle_atom_site_label_1
_geom_angle_atom_site_label_2
_geom_angle_atom_site_label_3
_geom_angle
_geom_angle_site_symmetry_1
_geom_angle_site_symmetry_3
_geom_angle_publ_flag
N4 Tl1 N1 70.41(5) . . ?
C1 N2 C2 109.56(16) . . ?
C1 N2 C4 121.61(16) . . ?
C2 N2 C4 128.74(16) . . ?
C1 N3 C3 109.11(16) . . ?
C1 N3 C9 122.25(16) . . ?
C3 N3 C9 127.81(17) . . ?
C1 N1 C12 120.00(16) . . ?
C1 N1 Tl1 120.77(12) . . ?
C12 N1 Tl1 113.42(11) . . ?
C17 N4 C18 118.47(15) . . ?
C17 N4 Tl1 120.48(12) . . ?
C18 N4 Tl1 117.88(12) . . ?
N2 C4 C5 111.59(17) . . ?
N2 C4 C6 112.39(17) . . ?
C5 C4 C6 112.19(18) . . ?
N2 C4 H4 106.7 . . ?
C5 C4 H4 106.7 . . ?
C6 C4 H4 106.7 . . ?
C13 C12 N1 123.58(17) . . ?
C13 C12 C17 119.15(17) . . ?
N1 C12 C17 117.23(16) . . ?
C3 C2 N2 107.22(17) . . ?
C3 C2 C7 128.59(19) . . ?
N2 C2 C7 124.16(18) . . ?
C22 C23 C18 118.92(18) . . ?
C22 C23 C27 119.95(18) . . ?
C18 C23 C27 121.13(17) . . ?
N1 C1 N2 123.51(17) . . ?
N1 C1 N3 129.56(17) . . ?
N2 C1 N3 106.71(16) . . ?
N4 C17 C16 123.63(17) . . ?
N4 C17 C12 118.38(16) . . ?
C16 C17 C12 117.99(17) . . ?
C19 C18 C23 120.22(17) . . ?
C19 C18 N4 120.18(17) . . ?
C23 C18 N4 119.53(17) . . ?
C21 C20 C19 121.10(19) . . ?
C21 C20 H20 119.5 . . ?
C19 C20 H20 119.5 . . ?
C19 C24 C25 110.05(18) . . ?
C19 C24 C26 113.33(18) . . ?
C25 C24 C26 110.3(2) . . ?
C19 C24 H24 107.6 . . ?
C25 C24 H24 107.7 . . ?
C26 C24 H24 107.7 . . ?
C20 C19 C18 118.84(18) . . ?
C20 C19 C24 121.14(18) . . ?
C18 C19 C24 120.01(17) . . ?
C14 C13 C12 121.77(18) . . ?
C14 C13 H13 119.1 . . ?
C12 C13 H13 119.1 . . ?
N3 C9 C10 111.51(18) . . ?
N3 C9 C11 112.27(18) . . ?
C10 C9 C11 112.70(19) . . ?
N3 C9 H9 106.6 . . ?
C10 C9 H9 106.6 . . ?
C11 C9 H9 106.6 . . ?
C21 C22 C23 121.12(18) . . ?
C21 C22 H22 119.4 . . ?
C23 C22 H22 119.4 . . ?
C28 C27 C23 112.13(18) . . ?
C28 C27 C29 111.4(2) . . ?
C23 C27 C29 110.78(19) . . ?
C28 C27 H27 107.4 . . ?
C23 C27 H27 107.4 . . ?
C29 C27 H27 107.4 . . ?
C2 C3 N3 107.39(17) . . ?
C2 C3 C8 127.87(19) . . ?
N3 C3 C8 124.64(19) . . ?
C15 C16 C17 121.50(18) . . ?
C15 C16 H16 119.2 . . ?
C17 C16 H16 119.2 . . ?
C22 C21 C20 119.77(18) . . ?
C22 C21 H21 120.1 . . ?
C20 C21 H21 120.1 . . ?
C2 C7 H7A 109.5 . . ?
C2 C7 H7B 109.5 . . ?
H7A C7 H7B 109.5 . . ?
C2 C7 H7C 109.5 . . ?
H7A C7 H7C 109.5 . . ?
H7B C7 H7C 109.5 . . ?
C14 C15 C16 120.25(19) . . ?
C14 C15 H15 119.9 . . ?
C16 C15 H15 119.9 . . ?
C4 C5 H5A 109.5 . . ?
C4 C5 H5B 109.5 . . ?
H5A C5 H5B 109.5 . . ?
C4 C5 H5C 109.5 . . ?
H5A C5 H5C 109.5 . . ?
H5B C5 H5C 109.5 . . ?
C4 C6 H6A 109.5 . . ?
C4 C6 H6B 109.5 . . ?
H6A C6 H6B 109.5 . . ?
C4 C6 H6C 109.5 . . ?
H6A C6 H6C 109.5 . . ?
H6B C6 H6C 109.5 . . ?
C15 C14 C13 119.34(19) . . ?
C15 C14 H14 120.3 . . ?
C13 C14 H14 120.3 . . ?
C3 C8 H8A 109.5 . . ?
C3 C8 H8B 109.5 . . ?
H8A C8 H8B 109.5 . . ?
C3 C8 H8C 109.5 . . ?
H8A C8 H8C 109.5 . . ?
H8B C8 H8C 109.5 . . ?
C9 C10 H10A 109.5 . . ?
C9 C10 H10B 109.5 . . ?
H10A C10 H10B 109.5 . . ?
C9 C10 H10C 109.5 . . ?
H10A C10 H10C 109.5 . . ?
H10B C10 H10C 109.5 . . ?
C9 C11 H11A 109.5 . . ?
C9 C11 H11B 109.5 . . ?
H11A C11 H11B 109.5 . . ?
C9 C11 H11C 109.5 . . ?
H11A C11 H11C 109.5 . . ?
H11B C11 H11C 109.5 . . ?
C24 C25 H25A 109.5 . . ?
C24 C25 H25B 109.5 . . ?
H25A C25 H25B 109.5 . . ?
C24 C25 H25C 109.5 . . ?
H25A C25 H25C 109.5 . . ?
H25B C25 H25C 109.5 . . ?
C27 C29 H29A 109.5 . . ?
C27 C29 H29B 109.5 . . ?
H29A C29 H29B 109.5 . . ?
C27 C29 H29C 109.5 . . ?
H29A C29 H29C 109.5 . . ?
H29B C29 H29C 109.5 . . ?
C27 C28 H28A 109.5 . . ?
C27 C28 H28B 109.5 . . ?
H28A C28 H28B 109.5 . . ?
C27 C28 H28C 109.5 . . ?
H28A C28 H28C 109.5 . . ?
H28B C28 H28C 109.5 . . ?
C24 C26 H26A 109.5 . . ?
C24 C26 H26B 109.5 . . ?
H26A C26 H26B 109.5 . . ?
C24 C26 H26C 109.5 . . ?
H26A C26 H26C 109.5 . . ?
H26B C26 H26C 109.5 . . ?

loop_
_geom_bond_atom_site_label_1
_geom_bond_atom_site_label_2
_geom_bond_distance
_geom_bond_site_symmetry_2
_geom_bond_publ_flag
Tl1 N4 2.2678(16) . ?
Tl1 N1 2.4534(16) . ?
N2 C1 1.362(2) . ?
N2 C2 1.400(2) . ?
N2 C4 1.475(2) . ?
N3 C1 1.368(2) . ?
N3 C3 1.404(3) . ?
N3 C9 1.482(3) . ?
N1 C1 1.337(2) . ?
N1 C12 1.409(2) . ?
N4 C17 1.375(2) . ?
N4 C18 1.414(2) . ?
C4 C5 1.519(3) . ?
C4 C6 1.529(3) . ?
C4 H4 0.9800 . ?
C12 C13 1.395(3) . ?
C12 C17 1.427(3) . ?
C2 C3 1.356(3) . ?
C2 C7 1.494(3) . ?
C23 C22 1.394(3) . ?
C23 C18 1.413(3) . ?
C23 C27 1.521(3) . ?
C17 C16 1.406(3) . ?
C18 C19 1.409(3) . ?
C20 C21 1.390(3) . ?
C20 C19 1.395(3) . ?
C20 H20 0.9300 . ?
C24 C19 1.518(3) . ?
C24 C25 1.518(3) . ?
C24 C26 1.530(3) . ?
C24 H24 0.9800 . ?
C13 C14 1.389(3) . ?
C13 H13 0.9300 . ?
C9 C10 1.523(3) . ?
C9 C11 1.529(3) . ?
C9 H9 0.9800 . ?
C22 C21 1.383(3) . ?
C22 H22 0.9300 . ?
C27 C28 1.519(3) . ?
C27 C29 1.529(3) . ?
C27 H27 0.9800 . ?
C3 C8 1.495(3) . ?
C16 C15 1.389(3) . ?
C16 H16 0.9300 . ?
C21 H21 0.9300 . ?
C7 H7A 0.9600 . ?
C7 H7B 0.9600 . ?
C7 H7C 0.9600 . ?
C15 C14 1.387(3) . ?
C15 H15 0.9300 . ?
C5 H5A 0.9600 . ?
C5 H5B 0.9600 . ?
C5 H5C 0.9600 . ?
C6 H6A 0.9600 . ?
C6 H6B 0.9600 . ?
C6 H6C 0.9600 . ?
C14 H14 0.9300 . ?
C8 H8A 0.9600 . ?
C8 H8B 0.9600 . ?
C8 H8C 0.9600 . ?
C10 H10A 0.9600 . ?
C10 H10B 0.9600 . ?
C10 H10C 0.9600 . ?
C11 H11A 0.9600 . ?
C11 H11B 0.9600 . ?
C11 H11C 0.9600 . ?
C25 H25A 0.9600 . ?
C25 H25B 0.9600 . ?
C25 H25C 0.9600 . ?
C29 H29A 0.9600 . ?
C29 H29B 0.9600 . ?
C29 H29C 0.9600 . ?
C28 H28A 0.9600 . ?
C28 H28B 0.9600 . ?
C28 H28C 0.9600 . ?
C26 H26A 0.9600 . ?
C26 H26B 0.9600 . ?
C26 H26C 0.9600 . ?

loop_
_geom_torsion_atom_site_label_1
_geom_torsion_atom_site_label_2
_geom_torsion_atom_site_label_3
_geom_torsion_atom_site_label_4
_geom_torsion
_geom_torsion_site_symmetry_1
_geom_torsion_site_symmetry_2
_geom_torsion_site_symmetry_3
_geom_torsion_site_symmetry_4
_geom_torsion_publ_flag
C1 N2 C4 C5 105.9(2) . . . . ?
C2 N2 C4 C5 -78.0(3) . . . . ?
C1 N2 C4 C6 -127.0(2) . . . . ?
C2 N2 C4 C6 49.0(3) . . . . ?
C1 N1 C12 C13 -25.9(3) . . . . ?
Tl1 N1 C12 C13 -179.22(15) . . . . ?
C1 N1 C12 C17 156.30(17) . . . . ?
Tl1 N1 C12 C17 2.9(2) . . . . ?
C1 N2 C2 C3 0.9(2) . . . . ?
C4 N2 C2 C3 -175.51(19) . . . . ?
C1 N2 C2 C7 179.04(19) . . . . ?
C4 N2 C2 C7 2.6(3) . . . . ?
C12 N1 C1 N2 133.14(19) . . . . ?
Tl1 N1 C1 N2 -75.5(2) . . . . ?
C12 N1 C1 N3 -53.1(3) . . . . ?
Tl1 N1 C1 N3 98.3(2) . . . . ?
C2 N2 C1 N1 174.14(18) . . . . ?
C4 N2 C1 N1 -9.1(3) . . . . ?
C2 N2 C1 N3 -0.9(2) . . . . ?
C4 N2 C1 N3 175.88(17) . . . . ?
C3 N3 C1 N1 -174.12(19) . . . . ?
C9 N3 C1 N1 -3.8(3) . . . . ?
C3 N3 C1 N2 0.5(2) . . . . ?
C9 N3 C1 N2 170.82(17) . . . . ?
C18 N4 C17 C16 20.0(3) . . . . ?
Tl1 N4 C17 C16 179.49(15) . . . . ?
C18 N4 C17 C12 -160.22(17) . . . . ?
Tl1 N4 C17 C12 -0.7(2) . . . . ?
C13 C12 C17 N4 -179.57(18) . . . . ?
N1 C12 C17 N4 -1.6(3) . . . . ?
C13 C12 C17 C16 0.2(3) . . . . ?
N1 C12 C17 C16 178.14(17) . . . . ?
C22 C23 C18 C19 -1.2(3) . . . . ?
C27 C23 C18 C19 178.73(18) . . . . ?
C22 C23 C18 N4 175.79(17) . . . . ?
C27 C23 C18 N4 -4.3(3) . . . . ?
C17 N4 C18 C19 -100.2(2) . . . . ?
Tl1 N4 C18 C19 99.81(18) . . . . ?
C17 N4 C18 C23 82.8(2) . . . . ?
Tl1 N4 C18 C23 -77.21(19) . . . . ?
C21 C20 C19 C18 -0.7(3) . . . . ?
C21 C20 C19 C24 -179.94(19) . . . . ?
C23 C18 C19 C20 1.4(3) . . . . ?
N4 C18 C19 C20 -175.60(17) . . . . ?
C23 C18 C19 C24 -179.39(17) . . . . ?
N4 C18 C19 C24 3.6(3) . . . . ?
C25 C24 C19 C20 82.1(2) . . . . ?
C26 C24 C19 C20 -42.0(3) . . . . ?
C25 C24 C19 C18 -97.1(2) . . . . ?
C26 C24 C19 C18 138.8(2) . . . . ?
N1 C12 C13 C14 -178.22(19) . . . . ?
C17 C12 C13 C14 -0.4(3) . . . . ?
C1 N3 C9 C10 -105.0(2) . . . . ?
C3 N3 C9 C10 63.4(3) . . . . ?
C1 N3 C9 C11 127.4(2) . . . . ?
C3 N3 C9 C11 -64.2(3) . . . . ?
C18 C23 C22 C21 0.4(3) . . . . ?
C27 C23 C22 C21 -179.58(19) . . . . ?
C22 C23 C27 C28 -55.6(3) . . . . ?
C18 C23 C27 C28 124.4(2) . . . . ?
C22 C23 C27 C29 69.5(3) . . . . ?
C18 C23 C27 C29 -110.4(2) . . . . ?
N2 C2 C3 N3 -0.6(2) . . . . ?
C7 C2 C3 N3 -178.6(2) . . . . ?
N2 C2 C3 C8 176.1(2) . . . . ?
C7 C2 C3 C8 -1.9(4) . . . . ?
C1 N3 C3 C2 0.1(2) . . . . ?
C9 N3 C3 C2 -169.56(19) . . . . ?
C1 N3 C3 C8 -176.7(2) . . . . ?
C9 N3 C3 C8 13.6(3) . . . . ?
N4 C17 C16 C15 180.0(2) . . . . ?
C12 C17 C16 C15 0.2(3) . . . . ?
C23 C22 C21 C20 0.3(3) . . . . ?
C19 C20 C21 C22 -0.1(3) . . . . ?
C17 C16 C15 C14 -0.4(4) . . . . ?
C16 C15 C14 C13 0.2(4) . . . . ?
C12 C13 C14 C15 0.2(3) . . . . ?
